data_7251373
loop_
_publ_author_name
'Kumar, Satyanand'
'Kumar, Ravi'
'Mishra, Rakesh K.'
'Awasthi, Satish Kumar'

_publ_section_title
;
 Exploring weak noncovalent interactions in a few halo-substituted
 quinolones.
;
_journal_issue 44
_journal_name_full 'RSC advances'
_journal_page_first 37216
_journal_page_last 37225
_journal_paper_doi 10.1039/d5ra03605d
_journal_volume 15
_journal_year 2025
_chemical_formula_moiety 'C16 H17 Cl F N O3'
_chemical_formula_sum 'C16 H17 Cl F N O3'
_chemical_formula_weight 325.76
_space_group_IT_number 14
_space_group_name_Hall '-P 2ybc'
_space_group_name_H-M_alt 'P 1 21/c 1'
_symmetry_cell_setting monoclinic
_symmetry_space_group_name_Hall '-P 2ybc'
_symmetry_space_group_name_H-M 'P 1 21/c 1'
_atom_sites_solution_hydrogens geom
_atom_sites_solution_primary direct
_atom_sites_solution_secondary difmap
_audit_update_record
;
2013-03-18 deposited with the CCDC.	2025-09-09 downloaded from the CCDC.
;
_cell_angle_alpha 90.00
_cell_angle_beta 113.612(11)
_cell_angle_gamma 90.00
_cell_formula_units_Z 4
_cell_length_a 10.2295(10)
_cell_length_b 16.2593(11)
_cell_length_c 9.9934(9)
_cell_measurement_reflns_used 3472
_cell_measurement_temperature 298(2)
_cell_measurement_theta_max 29.020
_cell_measurement_theta_min 3.2039
_cell_volume 1523.0(3)
_computing_cell_refinement 'CrysAlis PRO (Oxford diffraction 2009)'
_computing_data_collection 'CrysAlis PRO (Oxford diffraction 2009)'
_computing_data_reduction 'CrysAlis PRO'
_computing_molecular_graphics 'Mercury (Macrae, et al. 2006)'
_computing_publication_material 'publCIF (Westrip, 2010)'
_computing_structure_refinement 'SHELXL-97 (Sheldrick, 1997)'
_computing_structure_solution 'SHELXS-97 (Sheldrick, 1997)'
_diffrn_ambient_temperature 298(2)
_diffrn_measured_fraction_theta_full 0.996
_diffrn_measured_fraction_theta_max 0.996
_diffrn_measurement_device_type 'Oxford Diffraction Xcalibur Sapphire3'
_diffrn_measurement_method \w
_diffrn_radiation_monochromator graphite
_diffrn_radiation_source 'fine-focus sealed tube'
_diffrn_radiation_type MoK\a
_diffrn_radiation_wavelength 0.71073
_diffrn_reflns_av_R_equivalents 0.0283
_diffrn_reflns_av_sigmaI/netI 0.0417
_diffrn_reflns_limit_h_max 14
_diffrn_reflns_limit_h_min -8
_diffrn_reflns_limit_k_max 22
_diffrn_reflns_limit_k_min -21
_diffrn_reflns_limit_l_max 12
_diffrn_reflns_limit_l_min -13
_diffrn_reflns_number 9902
_diffrn_reflns_theta_full 29.13
_diffrn_reflns_theta_max 29.13
_diffrn_reflns_theta_min 3.32
_diffrn_standards_decay_% numb
_diffrn_standards_interval_count numb
_diffrn_standards_interval_time numb
_diffrn_standards_number numb
_exptl_absorpt_coefficient_mu 0.273
_exptl_absorpt_correction_T_max 0.929
_exptl_absorpt_correction_T_min 0.909
_exptl_absorpt_correction_type multi-scan
_exptl_absorpt_process_details '(CrysAlis PRO; Oxford Diffraction, 2009)'
_exptl_crystal_colour colorless
_exptl_crystal_density_diffrn 1.421
_exptl_crystal_density_meas 1.401
_exptl_crystal_density_method 'not measured'
_exptl_crystal_description block
_exptl_crystal_F_000 680
_exptl_crystal_size_max 0.35
_exptl_crystal_size_mid 0.31
_exptl_crystal_size_min 0.27
_refine_diff_density_max 1.145
_refine_diff_density_min -1.237
_refine_diff_density_rms 0.075
_refine_ls_extinction_method none
_refine_ls_goodness_of_fit_ref 1.043
_refine_ls_hydrogen_treatment constr
_refine_ls_matrix_type full
_refine_ls_number_parameters 201
_refine_ls_number_reflns 3588
_refine_ls_number_restraints 0
_refine_ls_restrained_S_all 1.043
_refine_ls_R_factor_all 0.0874
_refine_ls_R_factor_gt 0.0665
_refine_ls_shift/su_max 0.000
_refine_ls_shift/su_mean 0.000
_refine_ls_structure_factor_coef Fsqd
_refine_ls_weighting_details 'calc w=1/[\s^2^(Fo^2^)+(0.0789P)^2^+2.3129P] where P=(Fo^2^+2Fc^2^)/3'
_refine_ls_weighting_scheme calc
_refine_ls_wR_factor_gt 0.1685
_refine_ls_wR_factor_ref 0.1836
_reflns_number_gt 2748
_reflns_number_total 4094
_reflns_threshold_expression >2sigma(I)
_cod_data_source_file d5ra03605d2.cif
_cod_data_source_block 8_CCDC1
_cod_original_sg_symbol_H-M 'P 21/c'
_cod_database_code 7251373

loop_
_symmetry_equiv_pos_as_xyz
'x, y, z'
'-x, y+1/2, -z+1/2'
'-x, -y, -z'
'x, -y-1/2, z-1/2'

loop_
_atom_site_label
_atom_site_type_symbol
_atom_site_fract_x
_atom_site_fract_y
_atom_site_fract_z
_atom_site_U_iso_or_equiv
_atom_site_adp_type
_atom_site_occupancy
_atom_site_symmetry_multiplicity
_atom_site_calc_flag
_atom_site_refinement_flags
_atom_site_disorder_assembly
_atom_site_disorder_group
Cl1 Cl 0.78000(9) 0.22312(5) 0.92587(9) 0.0369(2) Uani 1 1 d . . .
F F 0.87866(19) 0.05518(12) 0.9960(2) 0.0398(5) Uani 1 1 d . . .
N1 N 0.4567(2) 0.13600(14) 1.1846(2) 0.0226(5) Uani 1 1 d . . .
O1 O 0.6189(2) -0.09797(12) 1.2438(2) 0.0344(5) Uani 1 1 d . . .
C2 C 0.7188(3) 0.15368(18) 1.0180(3) 0.0255(6) Uani 1 1 d . . .
C6 C 0.6214(3) 0.03704(16) 1.1602(3) 0.0224(5) Uani 1 1 d . . .
C4 C 0.5645(3) 0.11683(16) 1.1366(3) 0.0213(5) Uani 1 1 d . . .
C7 C 0.5704(3) -0.02788(16) 1.2317(3) 0.0245(6) Uani 1 1 d . . .
C3 C 0.6142(3) 0.17536(17) 1.0650(3) 0.0230(5) Uani 1 1 d . . .
H3 H 0.5768 0.2283 1.0495 0.028 Uiso 1 1 calc R . .
O2 O 0.4410(3) -0.12384(13) 1.4006(3) 0.0424(6) Uani 1 1 d . . .
C1 C 0.7758(3) 0.07453(19) 1.0427(3) 0.0269(6) Uani 1 1 d . . .
C9 C 0.4103(3) 0.07839(17) 1.2508(3) 0.0239(6) Uani 1 1 d . . .
H9 H 0.3380 0.0933 1.2802 0.029 Uiso 1 1 calc R . .
C5 C 0.7287(3) 0.01722(17) 1.1122(3) 0.0255(6) Uani 1 1 d . . .
H5 H 0.7679 -0.0353 1.1280 0.031 Uiso 1 1 calc R . .
C8 C 0.4602(3) -0.00072(16) 1.2789(3) 0.0235(6) Uani 1 1 d . . .
C13 C 0.3831(3) 0.21656(16) 1.1529(3) 0.0240(6) Uani 1 1 d . . .
H13A H 0.4512 0.2594 1.1590 0.029 Uiso 1 1 calc R . .
H13B H 0.3450 0.2280 1.2256 0.029 Uiso 1 1 calc R . .
C14 C 0.2614(3) 0.21760(18) 1.0006(3) 0.0272(6) Uani 1 1 d . . .
H14A H 0.2988 0.2031 0.9285 0.033 Uiso 1 1 calc R . .
H14B H 0.1909 0.1767 0.9963 0.033 Uiso 1 1 calc R . .
O3 O 0.2860(2) -0.02190(16) 1.3707(3) 0.0454(6) Uani 1 1 d . . .
C10 C 0.3984(3) -0.05659(18) 1.3548(3) 0.0283(6) Uani 1 1 d . . .
C15 C 0.1905(3) 0.3015(2) 0.9637(3) 0.0333(7) Uani 1 1 d . . .
H15A H 0.2616 0.3424 0.9697 0.040 Uiso 1 1 calc R . .
H15B H 0.1524 0.3155 1.0354 0.040 Uiso 1 1 calc R . .
C16 C 0.0702(4) 0.3044(2) 0.8117(4) 0.0450(9) Uani 1 1 d . . .
H16A H 0.1074 0.2913 0.7400 0.067 Uiso 1 1 calc R . .
H16B H 0.0294 0.3585 0.7934 0.067 Uiso 1 1 calc R . .
H16C H -0.0020 0.2651 0.8059 0.067 Uiso 1 1 calc R . .
C11 C 0.2108(4) -0.0732(3) 1.4356(5) 0.0615(12) Uani 1 1 d . . .
H11A H 0.2275 -0.1304 1.4201 0.074 Uiso 1 1 calc R . .
H11B H 0.2506 -0.0636 1.5402 0.074 Uiso 1 1 calc R . .
C12 C 0.0846(6) -0.0614(9) 1.3882(16) 0.330(12) Uani 1 1 d . . .
H12A H 0.0663 -0.0086 1.4202 0.494 Uiso 1 1 calc R . .
H12B H 0.0402 -0.1035 1.4229 0.494 Uiso 1 1 calc R . .
H12C H 0.0462 -0.0626 1.2834 0.494 Uiso 1 1 calc R . .

loop_
_atom_site_aniso_label
_atom_site_aniso_U_11
_atom_site_aniso_U_22
_atom_site_aniso_U_33
_atom_site_aniso_U_23
_atom_site_aniso_U_13
_atom_site_aniso_U_12
Cl1 0.0446(4) 0.0355(4) 0.0400(4) 0.0000(3) 0.0269(4) -0.0046(3)
F 0.0358(10) 0.0434(11) 0.0490(11) -0.0048(9) 0.0261(9) 0.0059(8)
N1 0.0279(11) 0.0181(11) 0.0237(11) 0.0018(9) 0.0124(9) 0.0029(9)
O1 0.0473(13) 0.0184(10) 0.0400(12) 0.0031(9) 0.0203(10) 0.0068(9)
C2 0.0276(13) 0.0264(14) 0.0230(13) -0.0046(11) 0.0108(11) -0.0046(11)
C6 0.0241(12) 0.0208(13) 0.0182(12) -0.0024(10) 0.0043(10) 0.0015(10)
C4 0.0231(12) 0.0199(13) 0.0190(12) -0.0019(10) 0.0064(10) 0.0013(10)
C7 0.0305(14) 0.0181(12) 0.0196(12) -0.0024(10) 0.0045(11) 0.0000(10)
C3 0.0252(12) 0.0202(13) 0.0220(12) 0.0005(10) 0.0079(10) 0.0018(10)
O2 0.0688(16) 0.0203(11) 0.0472(14) 0.0035(10) 0.0327(13) -0.0012(10)
C1 0.0228(13) 0.0333(15) 0.0240(13) -0.0088(12) 0.0087(11) 0.0012(11)
C9 0.0256(13) 0.0231(13) 0.0233(13) -0.0015(11) 0.0102(11) -0.0012(10)
C5 0.0248(13) 0.0212(13) 0.0266(13) -0.0050(11) 0.0061(11) 0.0033(10)
C8 0.0268(13) 0.0207(13) 0.0199(12) -0.0011(11) 0.0061(10) -0.0015(10)
C13 0.0296(13) 0.0185(12) 0.0278(13) 0.0013(11) 0.0155(11) 0.0070(10)
C14 0.0297(14) 0.0252(14) 0.0285(14) 0.0011(12) 0.0136(12) 0.0030(11)
O3 0.0321(11) 0.0543(15) 0.0536(14) 0.0299(13) 0.0210(11) 0.0070(11)
C10 0.0314(14) 0.0272(14) 0.0207(13) -0.0013(11) 0.0046(11) -0.0063(12)
C15 0.0327(15) 0.0319(16) 0.0339(16) 0.0050(13) 0.0117(13) 0.0093(12)
C16 0.0351(17) 0.055(2) 0.0393(18) 0.0071(17) 0.0088(15) 0.0108(16)
C11 0.0377(19) 0.088(3) 0.057(2) 0.036(2) 0.0179(18) -0.011(2)
C12 0.045(3) 0.421(18) 0.50(2) 0.414(18) 0.090(7) 0.049(6)

loop_
_atom_type_symbol
_atom_type_description
_atom_type_scat_dispersion_real
_atom_type_scat_dispersion_imag
_atom_type_scat_source
C C 0.0033 0.0016 'International Tables Vol C Tables 4.2.6.8 and 6.1.1.4'
H H 0.0000 0.0000 'International Tables Vol C Tables 4.2.6.8 and 6.1.1.4'
Cl Cl 0.1484 0.1585 'International Tables Vol C Tables 4.2.6.8 and 6.1.1.4'
F F 0.0171 0.0103 'International Tables Vol C Tables 4.2.6.8 and 6.1.1.4'
N N 0.0061 0.0033 'International Tables Vol C Tables 4.2.6.8 and 6.1.1.4'
O O 0.0106 0.0060 'International Tables Vol C Tables 4.2.6.8 and 6.1.1.4'

loop_
_geom_angle_atom_site_label_1
_geom_angle_atom_site_label_2
_geom_angle_atom_site_label_3
_geom_angle
_geom_angle_site_symmetry_1
_geom_angle_site_symmetry_3
_geom_angle_publ_flag
C9 N1 C4 119.8(2) . . ?
C9 N1 C13 118.3(2) . . ?
C4 N1 C13 121.7(2) . . ?
C3 C2 C1 120.3(3) . . ?
C3 C2 Cl1 120.8(2) . . ?
C1 C2 Cl1 118.9(2) . . ?
C5 C6 C4 119.0(3) . . ?
C5 C6 C7 118.5(2) . . ?
C4 C6 C7 122.5(2) . . ?
N1 C4 C3 121.3(2) . . ?
N1 C4 C6 118.6(2) . . ?
C3 C4 C6 120.1(2) . . ?
O1 C7 C8 125.8(3) . . ?
O1 C7 C6 120.1(3) . . ?
C8 C7 C6 114.1(2) . . ?
C2 C3 C4 119.4(3) . . ?
C2 C3 H3 120.3 . . ?
C4 C3 H3 120.3 . . ?
F C1 C5 120.2(3) . . ?
F C1 C2 118.9(3) . . ?
C5 C1 C2 120.9(3) . . ?
N1 C9 C8 125.5(3) . . ?
N1 C9 H9 117.2 . . ?
C8 C9 H9 117.2 . . ?
C1 C5 C6 120.3(3) . . ?
C1 C5 H5 119.9 . . ?
C6 C5 H5 119.9 . . ?
C9 C8 C7 119.5(3) . . ?
C9 C8 C10 118.8(3) . . ?
C7 C8 C10 121.8(2) . . ?
N1 C13 C14 111.3(2) . . ?
N1 C13 H13A 109.4 . . ?
C14 C13 H13A 109.4 . . ?
N1 C13 H13B 109.4 . . ?
C14 C13 H13B 109.4 . . ?
H13A C13 H13B 108.0 . . ?
C15 C14 C13 111.7(2) . . ?
C15 C14 H14A 109.3 . . ?
C13 C14 H14A 109.3 . . ?
C15 C14 H14B 109.3 . . ?
C13 C14 H14B 109.3 . . ?
H14A C14 H14B 107.9 . . ?
C10 O3 C11 116.3(3) . . ?
O2 C10 O3 122.3(3) . . ?
O2 C10 C8 126.3(3) . . ?
O3 C10 C8 111.4(2) . . ?
C14 C15 C16 112.7(3) . . ?
C14 C15 H15A 109.1 . . ?
C16 C15 H15A 109.1 . . ?
C14 C15 H15B 109.1 . . ?
C16 C15 H15B 109.1 . . ?
H15A C15 H15B 107.8 . . ?
C15 C16 H16A 109.5 . . ?
C15 C16 H16B 109.5 . . ?
H16A C16 H16B 109.5 . . ?
C15 C16 H16C 109.5 . . ?
H16A C16 H16C 109.5 . . ?
H16B C16 H16C 109.5 . . ?
C12 C11 O3 114.2(4) . . ?
C12 C11 H11A 108.7 . . ?
O3 C11 H11A 108.7 . . ?
C12 C11 H11B 108.7 . . ?
O3 C11 H11B 108.7 . . ?
H11A C11 H11B 107.6 . . ?
C11 C12 H12A 109.4 . . ?
C11 C12 H12B 109.5 . . ?
H12A C12 H12B 109.5 . . ?
C11 C12 H12C 109.5 . . ?
H12A C12 H12C 109.5 . . ?
H12B C12 H12C 109.5 . . ?

loop_
_geom_bond_atom_site_label_1
_geom_bond_atom_site_label_2
_geom_bond_distance
_geom_bond_site_symmetry_2
_geom_bond_publ_flag
Cl1 C2 1.725(3) . ?
F C1 1.348(3) . ?
N1 C9 1.339(4) . ?
N1 C4 1.403(3) . ?
N1 C13 1.480(3) . ?
O1 C7 1.229(3) . ?
C2 C3 1.376(4) . ?
C2 C1 1.394(4) . ?
C6 C5 1.399(4) . ?
C6 C4 1.403(4) . ?
C6 C7 1.482(4) . ?
C4 C3 1.403(4) . ?
C7 C8 1.454(4) . ?
C3 H3 0.9300 . ?
O2 C10 1.198(4) . ?
C1 C5 1.361(4) . ?
C9 C8 1.371(4) . ?
C9 H9 0.9300 . ?
C5 H5 0.9300 . ?
C8 C10 1.478(4) . ?
C13 C14 1.533(4) . ?
C13 H13A 0.9700 . ?
C13 H13B 0.9700 . ?
C14 C15 1.520(4) . ?
C14 H14A 0.9700 . ?
C14 H14B 0.9700 . ?
O3 C10 1.345(4) . ?
O3 C11 1.452(4) . ?
C15 C16 1.526(4) . ?
C15 H15A 0.9700 . ?
C15 H15B 0.9700 . ?
C16 H16A 0.9600 . ?
C16 H16B 0.9600 . ?
C16 H16C 0.9600 . ?
C11 C12 1.199(7) . ?
C11 H11A 0.9700 . ?
C11 H11B 0.9700 . ?
C12 H12A 0.9600 . ?
C12 H12B 0.9600 . ?
C12 H12C 0.9600 . ?

loop_
_geom_torsion_atom_site_label_1
_geom_torsion_atom_site_label_2
_geom_torsion_atom_site_label_3
_geom_torsion_atom_site_label_4
_geom_torsion
_geom_torsion_site_symmetry_1
_geom_torsion_site_symmetry_2
_geom_torsion_site_symmetry_3
_geom_torsion_site_symmetry_4
_geom_torsion_publ_flag
C9 N1 C4 C3 179.1(2) . . . . ?
C13 N1 C4 C3 4.5(4) . . . . ?
C9 N1 C4 C6 -0.2(4) . . . . ?
C13 N1 C4 C6 -174.9(2) . . . . ?
C5 C6 C4 N1 179.8(2) . . . . ?
C7 C6 C4 N1 1.0(4) . . . . ?
C5 C6 C4 C3 0.4(4) . . . . ?
C7 C6 C4 C3 -178.4(2) . . . . ?
C5 C6 C7 O1 -2.2(4) . . . . ?
C4 C6 C7 O1 176.6(3) . . . . ?
C5 C6 C7 C8 179.3(2) . . . . ?
C4 C6 C7 C8 -1.9(4) . . . . ?
C1 C2 C3 C4 -0.7(4) . . . . ?
Cl1 C2 C3 C4 178.5(2) . . . . ?
N1 C4 C3 C2 -179.1(2) . . . . ?
C6 C4 C3 C2 0.2(4) . . . . ?
C3 C2 C1 F -179.7(2) . . . . ?
Cl1 C2 C1 F 1.1(4) . . . . ?
C3 C2 C1 C5 0.6(4) . . . . ?
Cl1 C2 C1 C5 -178.6(2) . . . . ?
C4 N1 C9 C8 0.6(4) . . . . ?
C13 N1 C9 C8 175.4(3) . . . . ?
F C1 C5 C6 -179.7(2) . . . . ?
C2 C1 C5 C6 0.0(4) . . . . ?
C4 C6 C5 C1 -0.6(4) . . . . ?
C7 C6 C5 C1 178.3(2) . . . . ?
N1 C9 C8 C7 -1.7(4) . . . . ?
N1 C9 C8 C10 179.3(2) . . . . ?
O1 C7 C8 C9 -176.2(3) . . . . ?
C6 C7 C8 C9 2.1(4) . . . . ?
O1 C7 C8 C10 2.8(4) . . . . ?
C6 C7 C8 C10 -178.8(2) . . . . ?
C9 N1 C13 C14 -91.3(3) . . . . ?
C4 N1 C13 C14 83.4(3) . . . . ?
N1 C13 C14 C15 -176.9(2) . . . . ?
C11 O3 C10 O2 -5.1(4) . . . . ?
C11 O3 C10 C8 176.2(3) . . . . ?
C9 C8 C10 O2 -171.4(3) . . . . ?
C7 C8 C10 O2 9.6(4) . . . . ?
C9 C8 C10 O3 7.2(4) . . . . ?
C7 C8 C10 O3 -171.8(2) . . . . ?
C13 C14 C15 C16 179.2(3) . . . . ?
C10 O3 C11 C12 -145.5(11) . . . . ?
